data_7155645
loop_
_publ_author_name
'Voltrov\'a, Svatava'
'Muselli, Micka\"el'
'Filgas, Josef'
'Matou\<sek, V\'aclav'
'Klepet\'a\<rov\'a, Blanka'
'Beier, Petr'

_publ_section_title
;
 Synthesis of tetrafluoroethylene- and tetrafluoroethyl-containing azides
 and their 1,3-dipolar cycloaddition as synthetic application
;
_journal_name_full 'Org. Biomol. Chem.'
_journal_paper_doi 10.1039/C7OB01151B
_journal_year 2017
_chemical_formula_moiety 'C17 H13 F4 N3 O2'
_chemical_formula_sum 'C17 H13 F4 N3 O2'
_chemical_formula_weight 367.30
_chemical_name_systematic 4-phenyl-1-(1,1,2,2-tetrafluoro-2-(4-methoxyphenoxy)ethyl)-1H-1,2,3-triazole
_space_group_IT_number 14
_symmetry_cell_setting monoclinic
_symmetry_Int_Tables_number 14
_symmetry_space_group_name_Hall '-P 2ybc'
_symmetry_space_group_name_H-M 'P 1 21/c 1'
_atom_sites_solution_hydrogens difmap
_atom_sites_solution_primary direct
_audit_update_record
;
2017-04-20 deposited with the CCDC.
2017-05-17 downloaded from the CCDC.
;
_cell_angle_alpha 90
_cell_angle_beta 95.884(6)
_cell_angle_gamma 90
_cell_formula_units_Z 4
_cell_length_a 18.5871(12)
_cell_length_b 5.6567(4)
_cell_length_c 15.3181(11)
_cell_measurement_reflns_used 2987
_cell_measurement_temperature 180
_cell_measurement_theta_max 75.7730
_cell_measurement_theta_min 5.7750
_cell_volume 1602.08(19)
_computing_cell_refinement 'CrysAlis, (Oxford Diffraction, 2002)'
_computing_data_collection 'Xcalibur, (Oxford Diffraction, 2002)'
_computing_data_reduction 'CrysAlis, (Oxford Diffraction, 2002)'
_computing_molecular_graphics 'CAMERON (Watkin et al., 1996)'
_computing_publication_material 'CRYSTALS (Betteridge et al., 2003)'
_computing_structure_refinement 'CRYSTALS (Betteridge et al., 2003)'
_computing_structure_solution 'SIR92 (Altomare et al., 1994)'
_diffrn_ambient_temperature 180
_diffrn_measured_fraction_theta_full 0.987
_diffrn_measured_fraction_theta_max 0.946
_diffrn_measurement_device Area
_diffrn_measurement_device_type 'Oxford Diffraction XCALIBUR'
_diffrn_measurement_method '\f & \w scans'
_diffrn_radiation_monochromator graphite
_diffrn_radiation_probe x-ray
_diffrn_radiation_type 'Cu K\a'
_diffrn_radiation_wavelength 1.54180
_diffrn_reflns_av_R_equivalents 0.043
_diffrn_reflns_limit_h_max 20
_diffrn_reflns_limit_h_min -23
_diffrn_reflns_limit_k_max 5
_diffrn_reflns_limit_k_min -6
_diffrn_reflns_limit_l_max 19
_diffrn_reflns_limit_l_min -17
_diffrn_reflns_number 6578
_diffrn_reflns_theta_full 68.976
_diffrn_reflns_theta_max 75.910
_diffrn_reflns_theta_min 4.783
_diffrn_standards_number 0
_exptl_absorpt_coefficient_mu 1.162
_exptl_absorpt_correction_T_max 0.84
_exptl_absorpt_correction_T_min 0.71
_exptl_absorpt_correction_type multi-scan
_exptl_absorpt_process_details 'CrysAlis, (Oxford Diffraction, 2002)'
_exptl_crystal_colour colourless
_exptl_crystal_density_diffrn 1.523
_exptl_crystal_density_method 'not measured'
_exptl_crystal_description plate
_exptl_crystal_F_000 752
_exptl_crystal_size_max 0.620
_exptl_crystal_size_mid 0.300
_exptl_crystal_size_min 0.150
_refine_diff_density_max 0.31
_refine_diff_density_min -0.31
_refine_ls_extinction_coef 39(5)
_refine_ls_extinction_method 'Larson (1970), Equation 22'
_refine_ls_goodness_of_fit_ref 1.1449
_refine_ls_hydrogen_treatment constr
_refine_ls_matrix_type full
_refine_ls_number_parameters 236
_refine_ls_number_reflns 2402
_refine_ls_number_restraints 0
_refine_ls_R_factor_all 0.0636
_refine_ls_R_factor_gt 0.0477
_refine_ls_shift/su_max 0.0004556
_refine_ls_shift/su_mean 0.0000539
_refine_ls_structure_factor_coef F
_refine_ls_weighting_details
;
 Method, part 1, Chebychev polynomial, (Watkin, 1994, Prince, 1982) 
 [weight] = 1.0/[A~0~*T~0~(x)+A~1~*T~1~(x) ... +A~n-1~]*T~n-1~(x)] 
 where A~i~ are the Chebychev coefficients listed below and x= Fcalc/Fmax 
 Method = Robust Weighting (Prince, 1982) 
 W = [weight] * [1-(deltaF/6*sigmaF)^2^]^2^ 
 A~i~ are: 
 7.51 -2.16 6.14 
;
_refine_ls_weighting_scheme calc
_refine_ls_wR_factor_all 0.0543
_refine_ls_wR_factor_gt 0.0476
_refine_ls_wR_factor_ref 0.0476
_reflns_limit_h_max 23
_reflns_limit_h_min -23
_reflns_limit_k_max 6
_reflns_limit_k_min 0
_reflns_limit_l_max 19
_reflns_limit_l_min 0
_reflns_number_gt 2402
_reflns_number_total 3165
_reflns_threshold_expression I>2.0\s(I)
_oxford_diffrn_Wilson_B_factor 3.31
_oxford_diffrn_Wilson_scale 0.08
_oxford_refine_ls_r_factor_ref 0.0477
_oxford_refine_ls_scale 3.643(9)
_oxford_reflns_number_all 3165
_oxford_reflns_threshold_expression_ref I>2.0\s(I)
_cod_data_source_file c7ob01151b2.cif
_cod_data_source_block 1
_cod_original_sg_symbol_H-M 'P 21/c'
_cod_database_code 7155645

loop_
_symmetry_equiv_pos_as_xyz
x,y,z
-x,-y,-z
-x,y+1/2,-z+1/2
x,-y+1/2,z+1/2

loop_
_atom_site_label
_atom_site_type_symbol
_atom_site_fract_x
_atom_site_fract_y
_atom_site_fract_z
_atom_site_U_iso_or_equiv
_atom_site_occupancy
_atom_site_adp_type
_atom_site_refinement_flags_posn
F1 F 0.19845(7) 0.7272(2) 0.56527(9) 0.0618 1.0000 Uani .
C2 C 0.20621(10) 0.4919(4) 0.56073(13) 0.0427 1.0000 Uani .
F3 F 0.14138(6) 0.4097(3) 0.52604(8) 0.0655 1.0000 Uani .
O4 O 0.22750(7) 0.3959(2) 0.63921(8) 0.0424 1.0000 Uani .
C5 C 0.17742(9) 0.4035(3) 0.70305(12) 0.0373 1.0000 Uani .
C6 C 0.12778(10) 0.2259(3) 0.70558(14) 0.0453 1.0000 Uani .
C7 C 0.08064(10) 0.2255(3) 0.77000(14) 0.0438 1.0000 Uani .
C8 C 0.08461(9) 0.4042(3) 0.83187(12) 0.0381 1.0000 Uani .
O9 O 0.04032(7) 0.4241(3) 0.89727(9) 0.0501 1.0000 Uani .
C10 C -0.01015(11) 0.2389(4) 0.90636(15) 0.0543 1.0000 Uani .
C11 C 0.13558(10) 0.5817(4) 0.82877(12) 0.0451 1.0000 Uani .
C12 C 0.26245(11) 0.4301(4) 0.49692(13) 0.0436 1.0000 Uani .
F13 F 0.23845(7) 0.5180(3) 0.41787(7) 0.0610 1.0000 Uani .
F14 F 0.26613(6) 0.1964(2) 0.49078(8) 0.0515 1.0000 Uani .
N15 N 0.33336(8) 0.5212(3) 0.52290(10) 0.0398 1.0000 Uani .
N16 N 0.34810(11) 0.7512(3) 0.50763(13) 0.0567 1.0000 Uani .
N17 N 0.41383(10) 0.7888(3) 0.54368(13) 0.0529 1.0000 Uani .
C18 C 0.44126(10) 0.5863(3) 0.58252(11) 0.0365 1.0000 Uani .
C19 C 0.39007(10) 0.4141(3) 0.56982(11) 0.0355 1.0000 Uani .
C20 C 0.51420(10) 0.5805(3) 0.63031(11) 0.0362 1.0000 Uani .
C21 C 0.56116(12) 0.7706(3) 0.62497(14) 0.0467 1.0000 Uani .
C22 C 0.62853(12) 0.7702(4) 0.67309(16) 0.0550 1.0000 Uani .
C23 C 0.64965(11) 0.5798(4) 0.72633(14) 0.0516 1.0000 Uani .
C24 C 0.60418(11) 0.3885(4) 0.73083(12) 0.0450 1.0000 Uani .
C25 C 0.53619(10) 0.3893(3) 0.68340(12) 0.0386 1.0000 Uani .
C1 C 0.18262(10) 0.5816(4) 0.76454(12) 0.0437 1.0000 Uani .
H61 H 0.1258 0.1033 0.6645 0.0536 1.0000 Uiso R
H71 H 0.0471 0.1055 0.7711 0.0537 1.0000 Uiso R
H101 H -0.0358 0.2815 0.9556 0.0803 1.0000 Uiso R
H102 H 0.0160 0.0863 0.9181 0.0804 1.0000 Uiso R
H103 H -0.0441 0.2263 0.8520 0.0799 1.0000 Uiso R
H111 H 0.1384 0.6980 0.8714 0.0538 1.0000 Uiso R
H191 H 0.3918 0.2567 0.5882 0.0437 1.0000 Uiso R
H211 H 0.5467 0.9003 0.5906 0.0561 1.0000 Uiso R
H221 H 0.6596 0.8999 0.6685 0.0656 1.0000 Uiso R
H231 H 0.6961 0.5830 0.7603 0.0617 1.0000 Uiso R
H241 H 0.6188 0.2528 0.7657 0.0539 1.0000 Uiso R
H251 H 0.5048 0.2608 0.6862 0.0465 1.0000 Uiso R
H11 H 0.2187 0.7028 0.7631 0.0525 1.0000 Uiso R

loop_
_atom_site_aniso_label
_atom_site_aniso_U_11
_atom_site_aniso_U_22
_atom_site_aniso_U_33
_atom_site_aniso_U_23
_atom_site_aniso_U_13
_atom_site_aniso_U_12
F1 0.0754(8) 0.0485(8) 0.0665(8) 0.0138(6) 0.0308(7) 0.0302(6)
C2 0.0398(9) 0.0467(11) 0.0417(9) 0.0075(8) 0.0045(8) 0.0152(8)
F3 0.0376(6) 0.1021(11) 0.0551(7) 0.0012(7) -0.0037(5) 0.0125(6)
O4 0.0342(6) 0.0514(8) 0.0420(7) 0.0111(6) 0.0061(5) 0.0098(6)
C5 0.0307(8) 0.0405(10) 0.0403(9) 0.0075(8) 0.0020(7) 0.0036(7)
C6 0.0480(11) 0.0349(10) 0.0537(11) -0.0060(8) 0.0089(9) -0.0025(8)
C7 0.0414(9) 0.0351(10) 0.0550(11) 0.0000(9) 0.0054(8) -0.0085(8)
C8 0.0313(8) 0.0438(11) 0.0389(9) 0.0051(8) 0.0018(7) -0.0027(7)
O9 0.0433(7) 0.0624(9) 0.0461(7) -0.0005(7) 0.0121(6) -0.0117(6)
C10 0.0413(10) 0.0670(15) 0.0555(12) 0.0136(11) 0.0096(9) -0.0105(10)
C11 0.0451(10) 0.0501(12) 0.0403(10) -0.0080(9) 0.0059(8) -0.0123(9)
C12 0.0471(10) 0.0443(11) 0.0396(9) 0.0055(8) 0.0046(8) 0.0171(9)
F13 0.0618(7) 0.0832(9) 0.0382(6) 0.0116(6) 0.0066(5) 0.0315(7)
F14 0.0478(6) 0.0440(7) 0.0619(7) -0.0083(6) 0.0020(5) 0.0114(5)
N15 0.0448(8) 0.0340(8) 0.0428(8) 0.0085(7) 0.0143(7) 0.0127(7)
N16 0.0661(12) 0.0352(9) 0.0710(13) 0.0204(8) 0.0174(10) 0.0149(8)
N17 0.0648(11) 0.0324(10) 0.0641(11) 0.0149(8) 0.0183(9) 0.0055(8)
C18 0.0531(10) 0.0241(8) 0.0356(8) 0.0011(7) 0.0204(8) 0.0035(8)
C19 0.0453(9) 0.0253(8) 0.0374(8) 0.0060(7) 0.0110(7) 0.0106(7)
C20 0.0490(10) 0.0264(9) 0.0368(8) -0.0057(7) 0.0211(8) -0.0029(7)
C21 0.0628(12) 0.0286(10) 0.0535(11) -0.0040(8) 0.0283(10) -0.0068(9)
C22 0.0567(12) 0.0420(12) 0.0709(15) -0.0173(11) 0.0286(11) -0.0159(10)
C23 0.0478(11) 0.0541(13) 0.0551(12) -0.0198(10) 0.0159(9) -0.0089(10)
C24 0.0528(11) 0.0443(11) 0.0394(10) -0.0051(8) 0.0121(8) -0.0008(9)
C25 0.0463(10) 0.0329(10) 0.0388(9) -0.0022(7) 0.0142(8) -0.0059(8)
C1 0.0384(9) 0.0474(11) 0.0450(10) 0.0009(9) 0.0035(8) -0.0148(8)

loop_
_atom_type_symbol
_atom_type_scat_dispersion_real
_atom_type_scat_dispersion_imag
_atom_type_scat_Cromer_Mann_a1
_atom_type_scat_Cromer_Mann_b1
_atom_type_scat_Cromer_Mann_a2
_atom_type_scat_Cromer_Mann_b2
_atom_type_scat_Cromer_Mann_a3
_atom_type_scat_Cromer_Mann_b3
_atom_type_scat_Cromer_Mann_a4
_atom_type_scat_Cromer_Mann_b4
_atom_type_scat_Cromer_Mann_c
_atom_type_scat_source
C 0.0181 0.0091 2.3100 20.8439 1.0200 10.2075 1.5886 0.5687 0.8650 51.6512 0.2156 'International Tables Vol C 4.2.6.8 and 6.1.1.4'
H 0.0000 0.0000 0.4930 10.5109 0.3229 26.1257 0.1402 3.1424 0.0408 57.7998 0.0030 'International Tables Vol C 4.2.6.8 and 6.1.1.4'
N 0.0311 0.0180 12.2126 0.0057 3.1322 9.8933 2.0125 28.9975 1.1663 0.5826 -11.5290 'International Tables Vol C 4.2.6.8 and 6.1.1.4'
O 0.0492 0.0322 3.0485 13.2771 2.2868 5.7011 1.5463 0.3239 0.8670 32.9089 0.2508 'International Tables Vol C 4.2.6.8 and 6.1.1.4'
F 0.0727 0.0534 3.5392 10.2825 2.6412 4.2944 1.5170 0.2615 1.0243 26.1476 0.2776 'International Tables Vol C 4.2.6.8 and 6.1.1.4'

loop_
_geom_angle_atom_site_label_1
_geom_angle_atom_site_label_2
_geom_angle_atom_site_label_3
_geom_angle
_geom_angle_publ_flag
F1 C2 F3 105.42(15) yes
F1 C2 O4 112.25(17) yes
F3 C2 O4 112.52(17) yes
F1 C2 C12 109.96(16) yes
F3 C2 C12 107.95(17) yes
O4 C2 C12 108.62(14) yes
C2 O4 C5 116.85(13) yes
O4 C5 C6 119.34(17) yes
O4 C5 C1 119.27(16) yes
C6 C5 C1 121.27(17) yes
C5 C6 C7 119.95(18) yes
C5 C6 H61 120.4 no
C7 C6 H61 119.6 no
C6 C7 C8 119.62(17) yes
C6 C7 H71 119.5 no
C8 C7 H71 120.9 no
C7 C8 O9 124.73(16) yes
C7 C8 C11 119.68(17) yes
O9 C8 C11 115.58(17) yes
C8 O9 C10 117.69(16) yes
O9 C10 H101 106.0 no
O9 C10 H102 109.9 no
H101 C10 H102 110.3 no
O9 C10 H103 109.8 no
H101 C10 H103 110.6 no
H102 C10 H103 110.1 no
C8 C11 C1 120.64(18) yes
C8 C11 H111 118.7 no
C1 C11 H111 120.6 no
C2 C12 F13 107.67(14) yes
C2 C12 F14 108.30(17) yes
F13 C12 F14 108.65(17) yes
C2 C12 N15 113.96(17) yes
F13 C12 N15 109.16(17) yes
F14 C12 N15 108.98(15) yes
C12 N15 N16 119.61(15) yes
C12 N15 C19 128.98(16) yes
N16 N15 C19 111.14(16) yes
N15 N16 N17 106.29(15) yes
N16 N17 C18 109.81(17) yes
N17 C18 C19 108.29(17) yes
N17 C18 C20 121.24(17) yes
C19 C18 C20 130.45(16) yes
C18 C19 N15 104.47(16) yes
C18 C19 H191 129.5 no
N15 C19 H191 126.0 no
C18 C20 C21 120.24(17) yes
C18 C20 C25 120.59(16) yes
C21 C20 C25 119.14(19) yes
C20 C21 C22 120.3(2) yes
C20 C21 H211 119.8 no
C22 C21 H211 119.9 no
C21 C22 C23 120.08(19) yes
C21 C22 H221 119.1 no
C23 C22 H221 120.8 no
C22 C23 C24 120.1(2) yes
C22 C23 H231 119.3 no
C24 C23 H231 120.6 no
C23 C24 C25 120.0(2) yes
C23 C24 H241 121.1 no
C25 C24 H241 118.9 no
C24 C25 C20 120.35(17) yes
C24 C25 H251 120.7 no
C20 C25 H251 119.0 no
C11 C1 C5 118.84(17) yes
C11 C1 H11 120.7 no
C5 C1 H11 120.5 no

loop_
_geom_bond_atom_site_label_1
_geom_bond_atom_site_label_2
_geom_bond_distance
_geom_bond_publ_flag
F1 C2 1.341(2) yes
C2 F3 1.349(2) yes
C2 O4 1.341(2) yes
C2 C12 1.543(3) yes
O4 C5 1.418(2) yes
C5 C6 1.367(3) yes
C5 C1 1.376(3) yes
C6 C7 1.385(3) yes
C6 H61 0.935 no
C7 C8 1.382(3) yes
C7 H71 0.924 no
C8 O9 1.365(2) yes
C8 C11 1.385(3) yes
O9 C10 1.422(2) yes
C10 H101 0.963 no
C10 H102 0.998 no
C10 H103 0.994 no
C11 C1 1.382(3) yes
C11 H111 0.925 no
C12 F13 1.342(2) yes
C12 F14 1.328(2) yes
C12 N15 1.433(3) yes
N15 N16 1.355(2) yes
N15 C19 1.356(2) yes
N16 N17 1.306(3) yes
N17 C18 1.365(2) yes
C18 C19 1.362(3) yes
C18 C20 1.474(3) yes
C19 H191 0.933 no
C20 C21 1.393(3) yes
C20 C25 1.389(3) yes
C21 C22 1.386(3) yes
C21 H211 0.927 no
C22 C23 1.383(3) yes
C22 H221 0.941 no
C23 C24 1.379(3) yes
C23 H231 0.962 no
C24 C25 1.392(3) yes
C24 H241 0.958 no
C25 H251 0.936 no
C1 H11 0.961 no
